data_4063512
loop_
_publ_author_name
'Boutadla, Youcef'
'Al-Duaij, Omar'
'Davies, David L.'
'Griffith, Gerald A.'
'Singh, Kuldip'

_publ_section_title
;
 Mechanistic Study of Acetate-Assisted C--H Activation of 2-Substituted
 Pyridines with [MCl2Cp*]2(M = Rh, Ir) and [RuCl2(p-cymene)]2
;
_journal_issue 2
_journal_name_full Organometallics
_journal_page_first 433
_journal_page_last 440
_journal_paper_doi 10.1021/om800909w
_journal_volume 28
_journal_year 2009
_chemical_formula_moiety '(C16 H19 Cl N O Ru)(P F6)'
_chemical_formula_sum 'C16 H19 Cl F6 N O P Ru'
_chemical_formula_weight 522.81
_chemical_name_systematic
; 
 ? 
;
_space_group_IT_number 15
_symmetry_cell_setting monoclinic
_symmetry_space_group_name_Hall '-C 2yc'
_symmetry_space_group_name_H-M 'C 1 2/c 1'
_atom_sites_solution_hydrogens geom
_atom_sites_solution_primary direct
_atom_sites_solution_secondary difmap
_audit_creation_method SHELXL-97
_cell_angle_alpha 90.00
_cell_angle_beta 120.985(2)
_cell_angle_gamma 90.00
_cell_formula_units_Z 8
_cell_length_a 29.187(4)
_cell_length_b 9.8982(13)
_cell_length_c 15.325(2)
_cell_measurement_reflns_used 816
_cell_measurement_temperature 150(2)
_cell_measurement_theta_max 21.507
_cell_measurement_theta_min 2.213
_cell_volume 3795.6(9)
_computing_cell_refinement 'Bruker SMART'
_computing_data_collection 'Bruker SMART'
_computing_data_reduction 'Bruker SHELXTL'
_computing_molecular_graphics 'Bruker SHELXTL'
_computing_publication_material 'Bruker SHELXTL'
_computing_structure_refinement 'SHELXL-97 (Sheldrick, 1997)'
_computing_structure_solution 'SHELXS-97 (Sheldrick, 1990)'
_diffrn_ambient_temperature 150(2)
_diffrn_measured_fraction_theta_full 0.999
_diffrn_measured_fraction_theta_max 0.999
_diffrn_measurement_device_type 'Bruker Apex 2000 CCD area detector'
_diffrn_measurement_method 'phi and omega scans'
_diffrn_radiation_monochromator graphite
_diffrn_radiation_source 'fine-focus sealed tube'
_diffrn_radiation_type MoK\a
_diffrn_radiation_wavelength 0.71073
_diffrn_reflns_av_R_equivalents 0.0715
_diffrn_reflns_av_sigmaI/netI 0.0853
_diffrn_reflns_limit_h_max 35
_diffrn_reflns_limit_h_min -35
_diffrn_reflns_limit_k_max 12
_diffrn_reflns_limit_k_min -12
_diffrn_reflns_limit_l_max 18
_diffrn_reflns_limit_l_min -18
_diffrn_reflns_number 14542
_diffrn_reflns_theta_full 26.00
_diffrn_reflns_theta_max 26.00
_diffrn_reflns_theta_min 1.63
_exptl_absorpt_coefficient_mu 1.114
_exptl_absorpt_correction_T_max 0.956
_exptl_absorpt_correction_T_min 0.782
_exptl_absorpt_correction_type empirical
_exptl_absorpt_process_details
; 
absorption correction based on 4608 reflections(SADABS);Rint 0.0540 before
correction and 0.0454 after.
;
_exptl_crystal_colour orange
_exptl_crystal_density_diffrn 1.830
_exptl_crystal_density_method 'not measured'
_exptl_crystal_description block
_exptl_crystal_F_000 2080
_exptl_crystal_size_max 0.15
_exptl_crystal_size_mid 0.10
_exptl_crystal_size_min 0.06
_refine_diff_density_max 0.894
_refine_diff_density_min -0.543
_refine_diff_density_rms 0.113
_refine_ls_extinction_method none
_refine_ls_goodness_of_fit_ref 0.919
_refine_ls_hydrogen_treatment constr
_refine_ls_matrix_type full
_refine_ls_number_parameters 248
_refine_ls_number_reflns 3733
_refine_ls_number_restraints 0
_refine_ls_restrained_S_all 0.919
_refine_ls_R_factor_all 0.0677
_refine_ls_R_factor_gt 0.0444
_refine_ls_shift/su_max 0.001
_refine_ls_shift/su_mean 0.000
_refine_ls_structure_factor_coef Fsqd
_refine_ls_weighting_details 'calc w=1/[\s^2^(Fo^2^)+(0.0330P)^2^+0.0000P] where P=(Fo^2^+2Fc^2^)/3'
_refine_ls_weighting_scheme calc
_refine_ls_wR_factor_gt 0.0860
_refine_ls_wR_factor_ref 0.0922
_reflns_number_gt 2743
_reflns_number_total 3733
_reflns_threshold_expression >2sigma(I)
_cod_data_source_file om800909w_si_002.cif
_cod_data_source_block 06081
_cod_depositor_comments
;
The following automatic conversions were performed:

'_symmetry_cell_setting' value 'Monoclinic' changed to 'monoclinic'
according to the built-in table from CIF Core dictionary named
'cif_core.dic' version 2.4.1 from 2010-06-29.

Automatic conversion script
Id: cif_fix_values 1715 2011-07-08 13:25:40Z adriana 

The following automatic conversions were performed:

'_refine_ls_hydrogen_treatment' value 'constrained' was replaced with
the value 'constr' as specified in the replacement file
'src/cod-tools/trunk/data/replacement-values/replacement_values.lst'.

Automatic conversion script
Id: cif_fix_values 5376 2017-05-30 11:51:03Z andrius 
;
_cod_original_sg_symbol_H-M C2/c
_cod_database_code 4063512

loop_
_symmetry_equiv_pos_as_xyz
'x, y, z'
'-x, y, -z+1/2'
'x+1/2, y+1/2, z'
'-x+1/2, y+1/2, -z+1/2'
'-x, -y, -z'
'x, -y, z-1/2'
'-x+1/2, -y+1/2, -z'
'x+1/2, -y+1/2, z-1/2'

loop_
_atom_site_label
_atom_site_type_symbol
_atom_site_fract_x
_atom_site_fract_y
_atom_site_fract_z
_atom_site_U_iso_or_equiv
_atom_site_adp_type
_atom_site_occupancy
_atom_site_symmetry_multiplicity
_atom_site_calc_flag
_atom_site_refinement_flags
_atom_site_disorder_assembly
_atom_site_disorder_group
Ru1 Ru 0.162043(14) 0.12036(4) 0.00814(3) 0.01889(12) Uani 1 1 d . . .
Cl1 Cl 0.15284(5) 0.17343(13) -0.15195(9) 0.0289(3) Uani 1 1 d . . .
O1 O 0.16219(12) 0.3308(3) 0.0283(2) 0.0253(8) Uani 1 1 d . . .
N1 N 0.08048(15) 0.1712(4) -0.0640(3) 0.0203(9) Uani 1 1 d . . .
C1 C 0.07037(18) 0.3047(5) -0.0638(3) 0.0208(11) Uani 1 1 d . . .
C2 C 0.01896(19) 0.3567(5) -0.1118(4) 0.0287(12) Uani 1 1 d . . .
H2 H 0.0131 0.4510 -0.1115 0.034 Uiso 1 1 calc R . .
C3 C -0.0236(2) 0.2683(5) -0.1600(4) 0.0306(13) Uani 1 1 d . . .
H3 H -0.0593 0.3006 -0.1926 0.037 Uiso 1 1 calc R . .
C4 C -0.01334(18) 0.1333(5) -0.1598(3) 0.0264(11) Uani 1 1 d . . .
H4 H -0.0420 0.0705 -0.1918 0.032 Uiso 1 1 calc R . .
C5 C 0.03926(18) 0.0889(5) -0.1126(3) 0.0250(12) Uani 1 1 d . . .
H5 H 0.0459 -0.0045 -0.1153 0.030 Uiso 1 1 calc R . .
C6 C 0.11858(19) 0.3885(5) -0.0091(3) 0.0250(11) Uani 1 1 d . . .
C7 C 0.1157(2) 0.5360(5) 0.0036(4) 0.0317(13) Uani 1 1 d . . .
H7A H 0.1519 0.5735 0.0410 0.048 Uiso 1 1 calc R . .
H7B H 0.0977 0.5532 0.0417 0.048 Uiso 1 1 calc R . .
H7C H 0.0955 0.5788 -0.0635 0.048 Uiso 1 1 calc R . .
C8 C 0.15397(18) -0.0617(5) 0.0807(3) 0.0223(11) Uani 1 1 d . . .
C9 C 0.18029(18) 0.0399(5) 0.1555(3) 0.0247(11) Uani 1 1 d . . .
H9 H 0.1616 0.0793 0.1890 0.030 Uiso 1 1 calc R . .
C10 C 0.22581(19) 0.1067(5) 0.1667(3) 0.0265(12) Uani 1 1 d . . .
C11 C 0.24657(18) 0.0670(5) 0.1050(4) 0.0252(11) Uani 1 1 d . . .
H11 H 0.2740 0.1256 0.1032 0.030 Uiso 1 1 calc R . .
C12 C 0.22162(19) -0.0344(5) 0.0307(4) 0.0244(11) Uani 1 1 d . . .
C13 C 0.17456(18) -0.0971(4) 0.0176(4) 0.0227(11) Uani 1 1 d . . .
H13 H 0.1523 -0.1537 -0.0442 0.027 Uiso 1 1 calc R . .
C14 C 0.10525(18) -0.1284(5) 0.0693(4) 0.0284(12) Uani 1 1 d . . .
H14A H 0.1159 -0.1962 0.1230 0.043 Uiso 1 1 calc R . .
H14B H 0.0854 -0.1723 0.0026 0.043 Uiso 1 1 calc R . .
H14C H 0.0825 -0.0603 0.0749 0.043 Uiso 1 1 calc R . .
C15 C 0.2499(2) 0.2238(5) 0.2392(4) 0.0350(14) Uani 1 1 d . . .
H15A H 0.2770 0.1902 0.3065 0.053 Uiso 1 1 calc R . .
H15B H 0.2218 0.2709 0.2442 0.053 Uiso 1 1 calc R . .
H15C H 0.2665 0.2863 0.2140 0.053 Uiso 1 1 calc R . .
C16 C 0.2426(2) -0.0694(5) -0.0378(4) 0.0338(13) Uani 1 1 d . . .
H16A H 0.2717 -0.1351 -0.0037 0.051 Uiso 1 1 calc R . .
H16B H 0.2560 0.0125 -0.0532 0.051 Uiso 1 1 calc R . .
H16C H 0.2137 -0.1085 -0.1012 0.051 Uiso 1 1 calc R . .
P1 P 0.07778(7) 0.29667(18) 0.21541(13) 0.0508(5) Uani 1 1 d . . .
F1 F 0.0638(2) 0.2088(6) 0.2831(4) 0.126(2) Uani 1 1 d . . .
F2 F 0.0716(2) 0.4234(5) 0.2654(3) 0.126(2) Uani 1 1 d . . .
F3 F 0.01659(17) 0.3053(5) 0.1300(3) 0.1025(16) Uani 1 1 d . . .
F4 F 0.0925(2) 0.3784(6) 0.1495(3) 0.149(3) Uani 1 1 d . . .
F5 F 0.0807(2) 0.1646(4) 0.1620(4) 0.124(2) Uani 1 1 d . . .
F6 F 0.13864(16) 0.2877(5) 0.3030(3) 0.0997(15) Uani 1 1 d . . .

loop_
_atom_site_aniso_label
_atom_site_aniso_U_11
_atom_site_aniso_U_22
_atom_site_aniso_U_33
_atom_site_aniso_U_23
_atom_site_aniso_U_13
_atom_site_aniso_U_12
Ru1 0.0160(2) 0.0181(2) 0.0200(2) 0.00085(18) 0.00733(16) -0.00011(18)
Cl1 0.0243(7) 0.0379(8) 0.0244(7) 0.0063(6) 0.0124(6) 0.0012(6)
O1 0.0193(18) 0.0232(18) 0.026(2) -0.0013(15) 0.0066(16) -0.0001(15)
N1 0.018(2) 0.019(2) 0.023(2) 0.0023(17) 0.0099(18) -0.0012(17)
C1 0.023(3) 0.020(3) 0.021(3) 0.003(2) 0.012(2) 0.003(2)
C2 0.031(3) 0.023(3) 0.030(3) 0.005(2) 0.014(2) 0.010(2)
C3 0.016(3) 0.049(4) 0.027(3) 0.002(3) 0.011(2) 0.006(3)
C4 0.019(3) 0.039(3) 0.023(3) -0.001(2) 0.012(2) -0.004(2)
C5 0.024(3) 0.025(3) 0.024(3) -0.001(2) 0.012(2) -0.006(2)
C6 0.029(3) 0.024(3) 0.021(3) 0.003(2) 0.013(2) 0.001(2)
C7 0.037(3) 0.020(3) 0.038(3) -0.002(2) 0.019(3) 0.001(2)
C8 0.021(3) 0.017(3) 0.023(3) 0.007(2) 0.007(2) 0.003(2)
C9 0.021(3) 0.028(3) 0.022(3) 0.004(2) 0.008(2) 0.003(2)
C10 0.024(3) 0.027(3) 0.017(2) 0.005(2) 0.003(2) 0.005(2)
C11 0.017(3) 0.023(3) 0.029(3) 0.008(2) 0.008(2) 0.006(2)
C12 0.025(3) 0.017(3) 0.031(3) 0.008(2) 0.014(2) 0.009(2)
C13 0.026(3) 0.016(3) 0.025(3) 0.003(2) 0.012(2) 0.003(2)
C14 0.032(3) 0.025(3) 0.030(3) 0.006(2) 0.018(2) -0.003(3)
C15 0.031(3) 0.035(3) 0.029(3) -0.006(2) 0.008(3) -0.006(2)
C16 0.032(3) 0.031(3) 0.048(4) 0.007(3) 0.027(3) 0.008(3)
P1 0.0636(12) 0.0507(11) 0.0461(11) 0.0116(9) 0.0341(10) 0.0222(9)
F1 0.106(4) 0.155(5) 0.121(4) 0.069(4) 0.063(4) 0.007(4)
F2 0.172(5) 0.101(4) 0.063(3) -0.016(3) 0.031(3) 0.074(4)
F3 0.074(3) 0.112(4) 0.081(3) -0.010(3) 0.012(3) 0.025(3)
F4 0.211(6) 0.178(5) 0.074(3) 0.001(3) 0.083(4) -0.103(5)
F5 0.121(4) 0.080(3) 0.203(6) -0.043(4) 0.105(4) 0.016(3)
F6 0.056(3) 0.126(4) 0.104(4) 0.035(3) 0.032(3) 0.015(3)

loop_
_atom_type_symbol
_atom_type_description
_atom_type_scat_dispersion_real
_atom_type_scat_dispersion_imag
_atom_type_scat_source
C C 0.0033 0.0016 'International Tables Vol C Tables 4.2.6.8 and 6.1.1.4'
H H 0.0000 0.0000 'International Tables Vol C Tables 4.2.6.8 and 6.1.1.4'
N N 0.0061 0.0033 'International Tables Vol C Tables 4.2.6.8 and 6.1.1.4'
O O 0.0106 0.0060 'International Tables Vol C Tables 4.2.6.8 and 6.1.1.4'
F F 0.0171 0.0103 'International Tables Vol C Tables 4.2.6.8 and 6.1.1.4'
P P 0.1023 0.0942 'International Tables Vol C Tables 4.2.6.8 and 6.1.1.4'
Cl Cl 0.1484 0.1585 'International Tables Vol C Tables 4.2.6.8 and 6.1.1.4'
Ru Ru -1.2594 0.8363 'International Tables Vol C Tables 4.2.6.8 and 6.1.1.4'

loop_
_geom_angle_atom_site_label_1
_geom_angle_atom_site_label_2
_geom_angle_atom_site_label_3
_geom_angle
_geom_angle_site_symmetry_1
_geom_angle_site_symmetry_3
_geom_angle_publ_flag
O1 Ru1 N1 75.92(13) . . ?
O1 Ru1 C10 87.79(15) . . ?
N1 Ru1 C10 133.42(17) . . ?
O1 Ru1 C13 168.95(15) . . ?
N1 Ru1 C13 112.17(16) . . ?
C10 Ru1 C13 81.17(18) . . ?
O1 Ru1 C9 103.17(16) . . ?
N1 Ru1 C9 103.76(16) . . ?
C10 Ru1 C9 37.82(17) . . ?
C13 Ru1 C9 68.13(17) . . ?
O1 Ru1 C11 102.86(15) . . ?
N1 Ru1 C11 171.13(16) . . ?
C10 Ru1 C11 37.87(17) . . ?
C13 Ru1 C11 67.94(17) . . ?
C9 Ru1 C11 67.79(17) . . ?
O1 Ru1 C8 136.99(15) . . ?
N1 Ru1 C8 94.31(15) . . ?
C10 Ru1 C8 68.66(18) . . ?
C13 Ru1 C8 37.94(16) . . ?
C9 Ru1 C8 37.77(16) . . ?
C11 Ru1 C8 80.56(17) . . ?
O1 Ru1 C12 136.19(15) . . ?
N1 Ru1 C12 146.62(16) . . ?
C10 Ru1 C12 68.26(18) . . ?
C13 Ru1 C12 37.92(16) . . ?
C9 Ru1 C12 80.31(17) . . ?
C11 Ru1 C12 37.30(17) . . ?
C8 Ru1 C12 68.39(17) . . ?
O1 Ru1 Cl1 85.63(9) . . ?
N1 Ru1 Cl1 84.78(10) . . ?
C10 Ru1 Cl1 137.85(14) . . ?
C13 Ru1 Cl1 102.26(13) . . ?
C9 Ru1 Cl1 168.90(13) . . ?
C11 Ru1 Cl1 103.95(13) . . ?
C8 Ru1 Cl1 135.87(13) . . ?
C12 Ru1 Cl1 88.66(13) . . ?
C6 O1 Ru1 117.8(3) . . ?
C5 N1 C1 117.8(4) . . ?
C5 N1 Ru1 127.2(3) . . ?
C1 N1 Ru1 114.9(3) . . ?
N1 C1 C2 122.6(4) . . ?
N1 C1 C6 114.0(4) . . ?
C2 C1 C6 123.4(4) . . ?
C3 C2 C1 118.5(5) . . ?
C3 C2 H2 120.7 . . ?
C1 C2 H2 120.7 . . ?
C4 C3 C2 118.8(5) . . ?
C4 C3 H3 120.6 . . ?
C2 C3 H3 120.6 . . ?
C3 C4 C5 119.4(5) . . ?
C3 C4 H4 120.3 . . ?
C5 C4 H4 120.3 . . ?
N1 C5 C4 122.7(5) . . ?
N1 C5 H5 118.6 . . ?
C4 C5 H5 118.6 . . ?
O1 C6 C1 117.3(4) . . ?
O1 C6 C7 120.7(4) . . ?
C1 C6 C7 122.0(4) . . ?
C6 C7 H7A 109.5 . . ?
C6 C7 H7B 109.5 . . ?
H7A C7 H7B 109.5 . . ?
C6 C7 H7C 109.5 . . ?
H7A C7 H7C 109.5 . . ?
H7B C7 H7C 109.5 . . ?
C9 C8 C13 118.8(4) . . ?
C9 C8 C14 119.6(4) . . ?
C13 C8 C14 121.5(4) . . ?
C9 C8 Ru1 70.9(3) . . ?
C13 C8 Ru1 70.4(3) . . ?
C14 C8 Ru1 130.4(3) . . ?
C10 C9 C8 121.0(5) . . ?
C10 C9 Ru1 70.7(3) . . ?
C8 C9 Ru1 71.4(3) . . ?
C10 C9 H9 118.7 . . ?
C8 C9 H9 118.7 . . ?
Ru1 C9 H9 118.7 . . ?
C9 C10 C11 119.2(5) . . ?
C9 C10 C15 120.1(5) . . ?
C11 C10 C15 120.6(4) . . ?
C9 C10 Ru1 71.5(3) . . ?
C11 C10 Ru1 71.7(3) . . ?
C15 C10 Ru1 125.6(3) . . ?
C12 C11 C10 121.1(5) . . ?
C12 C11 Ru1 72.0(3) . . ?
C10 C11 Ru1 70.5(3) . . ?
C12 C11 H11 118.7 . . ?
C10 C11 H11 118.7 . . ?
Ru1 C11 H11 118.7 . . ?
C11 C12 C13 119.1(4) . . ?
C11 C12 C16 120.2(4) . . ?
C13 C12 C16 120.7(5) . . ?
C11 C12 Ru1 70.7(3) . . ?
C13 C12 Ru1 69.8(3) . . ?
C16 C12 Ru1 128.5(3) . . ?
C8 C13 C12 120.8(4) . . ?
C8 C13 Ru1 71.7(3) . . ?
C12 C13 Ru1 72.2(3) . . ?
C8 C13 H13 119.2 . . ?
C12 C13 H13 119.2 . . ?
Ru1 C13 H13 119.2 . . ?
C8 C14 H14A 109.5 . . ?
C8 C14 H14B 109.5 . . ?
H14A C14 H14B 109.5 . . ?
C8 C14 H14C 109.5 . . ?
H14A C14 H14C 109.5 . . ?
H14B C14 H14C 109.5 . . ?
C10 C15 H15A 109.5 . . ?
C10 C15 H15B 109.5 . . ?
H15A C15 H15B 109.5 . . ?
C10 C15 H15C 109.5 . . ?
H15A C15 H15C 109.5 . . ?
H15B C15 H15C 109.5 . . ?
C12 C16 H16A 109.5 . . ?
C12 C16 H16B 109.5 . . ?
H16A C16 H16B 109.5 . . ?
C12 C16 H16C 109.5 . . ?
H16A C16 H16C 109.5 . . ?
H16B C16 H16C 109.5 . . ?
F4 P1 F2 92.4(3) . . ?
F4 P1 F1 178.1(4) . . ?
F2 P1 F1 89.2(3) . . ?
F4 P1 F5 89.3(3) . . ?
F2 P1 F5 176.8(3) . . ?
F1 P1 F5 89.1(3) . . ?
F4 P1 F3 90.3(3) . . ?
F2 P1 F3 89.8(3) . . ?
F1 P1 F3 90.6(3) . . ?
F5 P1 F3 87.4(3) . . ?
F4 P1 F6 90.9(3) . . ?
F2 P1 F6 89.5(3) . . ?
F1 P1 F6 88.2(3) . . ?
F5 P1 F6 93.2(3) . . ?
F3 P1 F6 178.6(3) . . ?

loop_
_geom_bond_atom_site_label_1
_geom_bond_atom_site_label_2
_geom_bond_distance
_geom_bond_site_symmetry_2
_geom_bond_publ_flag
Ru1 O1 2.105(3) . ?
Ru1 N1 2.106(4) . ?
Ru1 C10 2.175(4) . ?
Ru1 C13 2.175(4) . ?
Ru1 C9 2.186(5) . ?
Ru1 C11 2.190(4) . ?
Ru1 C8 2.193(5) . ?
Ru1 C12 2.207(4) . ?
Ru1 Cl1 2.3849(13) . ?
O1 C6 1.234(5) . ?
N1 C5 1.320(5) . ?
N1 C1 1.353(5) . ?
C1 C2 1.386(6) . ?
C1 C6 1.469(6) . ?
C2 C3 1.381(6) . ?
C2 H2 0.9500 . ?
C3 C4 1.369(7) . ?
C3 H3 0.9500 . ?
C4 C5 1.389(6) . ?
C4 H4 0.9500 . ?
C5 H5 0.9500 . ?
C6 C7 1.481(6) . ?
C7 H7A 0.9800 . ?
C7 H7B 0.9800 . ?
C7 H7C 0.9800 . ?
C8 C9 1.417(6) . ?
C8 C13 1.420(6) . ?
C8 C14 1.494(6) . ?
C9 C10 1.413(6) . ?
C9 H9 1.0000 . ?
C10 C11 1.417(6) . ?
C10 C15 1.505(6) . ?
C11 C12 1.406(6) . ?
C11 H11 1.0000 . ?
C12 C13 1.424(6) . ?
C12 C16 1.503(6) . ?
C13 H13 1.0000 . ?
C14 H14A 0.9800 . ?
C14 H14B 0.9800 . ?
C14 H14C 0.9800 . ?
C15 H15A 0.9800 . ?
C15 H15B 0.9800 . ?
C15 H15C 0.9800 . ?
C16 H16A 0.9800 . ?
C16 H16B 0.9800 . ?
C16 H16C 0.9800 . ?
P1 F4 1.518(4) . ?
P1 F2 1.528(4) . ?
P1 F1 1.560(5) . ?
P1 F5 1.568(4) . ?
P1 F3 1.582(4) . ?
P1 F6 1.584(4) . ?

loop_
_geom_torsion_atom_site_label_1
_geom_torsion_atom_site_label_2
_geom_torsion_atom_site_label_3
_geom_torsion_atom_site_label_4
_geom_torsion
_geom_torsion_site_symmetry_1
_geom_torsion_site_symmetry_2
_geom_torsion_site_symmetry_3
_geom_torsion_site_symmetry_4
_geom_torsion_publ_flag
N1 Ru1 O1 C6 -1.4(3) . . . . ?
C10 Ru1 O1 C6 -137.3(4) . . . . ?
C13 Ru1 O1 C6 -139.6(7) . . . . ?
C9 Ru1 O1 C6 -102.5(3) . . . . ?
C11 Ru1 O1 C6 -172.3(3) . . . . ?
C8 Ru1 O1 C6 -82.4(4) . . . . ?
C12 Ru1 O1 C6 167.8(3) . . . . ?
Cl1 Ru1 O1 C6 84.3(3) . . . . ?
O1 Ru1 N1 C5 178.5(4) . . . . ?
C10 Ru1 N1 C5 -108.5(4) . . . . ?
C13 Ru1 N1 C5 -9.4(4) . . . . ?
C9 Ru1 N1 C5 -81.1(4) . . . . ?
C8 Ru1 N1 C5 -44.0(4) . . . . ?
C12 Ru1 N1 C5 12.1(5) . . . . ?
Cl1 Ru1 N1 C5 91.7(4) . . . . ?
O1 Ru1 N1 C1 2.1(3) . . . . ?
C10 Ru1 N1 C1 75.2(4) . . . . ?
C13 Ru1 N1 C1 174.2(3) . . . . ?
C9 Ru1 N1 C1 102.5(3) . . . . ?
C8 Ru1 N1 C1 139.6(3) . . . . ?
C12 Ru1 N1 C1 -164.2(3) . . . . ?
Cl1 Ru1 N1 C1 -84.7(3) . . . . ?
C5 N1 C1 C2 0.4(7) . . . . ?
Ru1 N1 C1 C2 177.1(4) . . . . ?
C5 N1 C1 C6 -179.3(4) . . . . ?
Ru1 N1 C1 C6 -2.6(5) . . . . ?
N1 C1 C2 C3 1.2(7) . . . . ?
C6 C1 C2 C3 -179.1(4) . . . . ?
C1 C2 C3 C4 -1.0(7) . . . . ?
C2 C3 C4 C5 -0.8(7) . . . . ?
C1 N1 C5 C4 -2.2(7) . . . . ?
Ru1 N1 C5 C4 -178.5(3) . . . . ?
C3 C4 C5 N1 2.5(7) . . . . ?
Ru1 O1 C6 C1 0.4(5) . . . . ?
Ru1 O1 C6 C7 179.0(3) . . . . ?
N1 C1 C6 O1 1.5(6) . . . . ?
C2 C1 C6 O1 -178.2(4) . . . . ?
N1 C1 C6 C7 -177.1(4) . . . . ?
C2 C1 C6 C7 3.2(7) . . . . ?
O1 Ru1 C8 C9 -33.1(4) . . . . ?
N1 Ru1 C8 C9 -107.0(3) . . . . ?
C10 Ru1 C8 C9 28.3(3) . . . . ?
C13 Ru1 C8 C9 131.8(4) . . . . ?
C11 Ru1 C8 C9 65.7(3) . . . . ?
C12 Ru1 C8 C9 102.5(3) . . . . ?
Cl1 Ru1 C8 C9 166.1(2) . . . . ?
O1 Ru1 C8 C13 -164.8(2) . . . . ?
N1 Ru1 C8 C13 121.2(3) . . . . ?
C10 Ru1 C8 C13 -103.5(3) . . . . ?
C9 Ru1 C8 C13 -131.8(4) . . . . ?
C11 Ru1 C8 C13 -66.0(3) . . . . ?
C12 Ru1 C8 C13 -29.3(3) . . . . ?
Cl1 Ru1 C8 C13 34.3(3) . . . . ?
O1 Ru1 C8 C14 80.0(5) . . . . ?
N1 Ru1 C8 C14 6.1(5) . . . . ?
C10 Ru1 C8 C14 141.4(5) . . . . ?
C13 Ru1 C8 C14 -115.2(5) . . . . ?
C9 Ru1 C8 C14 113.1(6) . . . . ?
C11 Ru1 C8 C14 178.8(5) . . . . ?
C12 Ru1 C8 C14 -144.5(5) . . . . ?
Cl1 Ru1 C8 C14 -80.9(5) . . . . ?
C13 C8 C9 C10 0.9(7) . . . . ?
C14 C8 C9 C10 -178.7(4) . . . . ?
Ru1 C8 C9 C10 -52.4(4) . . . . ?
C13 C8 C9 Ru1 53.3(4) . . . . ?
C14 C8 C9 Ru1 -126.3(4) . . . . ?
O1 Ru1 C9 C10 -68.5(3) . . . . ?
N1 Ru1 C9 C10 -147.0(3) . . . . ?
C13 Ru1 C9 C10 104.3(3) . . . . ?
C11 Ru1 C9 C10 30.2(3) . . . . ?
C8 Ru1 C9 C10 133.9(4) . . . . ?
C12 Ru1 C9 C10 66.9(3) . . . . ?
Cl1 Ru1 C9 C10 73.4(8) . . . . ?
O1 Ru1 C9 C8 157.5(3) . . . . ?
N1 Ru1 C9 C8 79.1(3) . . . . ?
C10 Ru1 C9 C8 -133.9(4) . . . . ?
C13 Ru1 C9 C8 -29.6(3) . . . . ?
C11 Ru1 C9 C8 -103.8(3) . . . . ?
C12 Ru1 C9 C8 -67.1(3) . . . . ?
Cl1 Ru1 C9 C8 -60.6(8) . . . . ?
C8 C9 C10 C11 -2.8(7) . . . . ?
Ru1 C9 C10 C11 -55.5(4) . . . . ?
C8 C9 C10 C15 173.8(4) . . . . ?
Ru1 C9 C10 C15 121.1(4) . . . . ?
C8 C9 C10 Ru1 52.7(4) . . . . ?
O1 Ru1 C10 C9 114.9(3) . . . . ?
N1 Ru1 C10 C9 46.8(4) . . . . ?
C13 Ru1 C10 C9 -65.5(3) . . . . ?
C11 Ru1 C10 C9 -130.7(4) . . . . ?
C8 Ru1 C10 C9 -28.3(3) . . . . ?
C12 Ru1 C10 C9 -102.6(3) . . . . ?
Cl1 Ru1 C10 C9 -164.1(2) . . . . ?
O1 Ru1 C10 C11 -114.4(3) . . . . ?
N1 Ru1 C10 C11 177.5(3) . . . . ?
C13 Ru1 C10 C11 65.2(3) . . . . ?
C9 Ru1 C10 C11 130.7(4) . . . . ?
C8 Ru1 C10 C11 102.4(3) . . . . ?
C12 Ru1 C10 C11 28.1(3) . . . . ?
Cl1 Ru1 C10 C11 -33.3(4) . . . . ?
O1 Ru1 C10 C15 0.6(4) . . . . ?
N1 Ru1 C10 C15 -67.6(5) . . . . ?
C13 Ru1 C10 C15 -179.8(5) . . . . ?
C9 Ru1 C10 C15 -114.3(5) . . . . ?
C11 Ru1 C10 C15 115.0(5) . . . . ?
C8 Ru1 C10 C15 -142.6(5) . . . . ?
C12 Ru1 C10 C15 143.1(5) . . . . ?
Cl1 Ru1 C10 C15 81.6(5) . . . . ?
C9 C10 C11 C12 2.1(7) . . . . ?
C15 C10 C11 C12 -174.4(4) . . . . ?
Ru1 C10 C11 C12 -53.3(4) . . . . ?
C9 C10 C11 Ru1 55.4(4) . . . . ?
C15 C10 C11 Ru1 -121.1(4) . . . . ?
O1 Ru1 C11 C12 -157.2(3) . . . . ?
C10 Ru1 C11 C12 133.8(4) . . . . ?
C13 Ru1 C11 C12 29.2(3) . . . . ?
C9 Ru1 C11 C12 103.7(3) . . . . ?
C8 Ru1 C11 C12 66.6(3) . . . . ?
Cl1 Ru1 C11 C12 -68.5(3) . . . . ?
O1 Ru1 C11 C10 69.0(3) . . . . ?
C13 Ru1 C11 C10 -104.6(3) . . . . ?
C9 Ru1 C11 C10 -30.1(3) . . . . ?
C8 Ru1 C11 C10 -67.2(3) . . . . ?
C12 Ru1 C11 C10 -133.8(4) . . . . ?
Cl1 Ru1 C11 C10 157.7(3) . . . . ?
C10 C11 C12 C13 0.3(7) . . . . ?
Ru1 C11 C12 C13 -52.3(4) . . . . ?
C10 C11 C12 C16 176.6(4) . . . . ?
Ru1 C11 C12 C16 124.0(4) . . . . ?
C10 C11 C12 Ru1 52.6(4) . . . . ?
O1 Ru1 C12 C11 33.1(4) . . . . ?
N1 Ru1 C12 C11 -166.2(3) . . . . ?
C10 Ru1 C12 C11 -28.5(3) . . . . ?
C13 Ru1 C12 C11 -132.6(4) . . . . ?
C9 Ru1 C12 C11 -65.9(3) . . . . ?
C8 Ru1 C12 C11 -103.2(3) . . . . ?
Cl1 Ru1 C12 C11 115.4(3) . . . . ?
O1 Ru1 C12 C13 165.7(2) . . . . ?
N1 Ru1 C12 C13 -33.7(4) . . . . ?
C10 Ru1 C12 C13 104.1(3) . . . . ?
C9 Ru1 C12 C13 66.7(3) . . . . ?
C11 Ru1 C12 C13 132.6(4) . . . . ?
C8 Ru1 C12 C13 29.3(3) . . . . ?
Cl1 Ru1 C12 C13 -112.1(3) . . . . ?
O1 Ru1 C12 C16 -80.6(5) . . . . ?
N1 Ru1 C12 C16 80.1(5) . . . . ?
C10 Ru1 C12 C16 -142.2(5) . . . . ?
C13 Ru1 C12 C16 113.7(6) . . . . ?
C9 Ru1 C12 C16 -179.6(5) . . . . ?
C11 Ru1 C12 C16 -113.7(6) . . . . ?
C8 Ru1 C12 C16 143.1(5) . . . . ?
Cl1 Ru1 C12 C16 1.7(4) . . . . ?
C9 C8 C13 C12 1.6(7) . . . . ?
C14 C8 C13 C12 -178.8(4) . . . . ?
Ru1 C8 C13 C12 55.2(4) . . . . ?
C9 C8 C13 Ru1 -53.6(4) . . . . ?
C14 C8 C13 Ru1 126.0(4) . . . . ?
C11 C12 C13 C8 -2.2(7) . . . . ?
C16 C12 C13 C8 -178.5(4) . . . . ?
Ru1 C12 C13 C8 -54.9(4) . . . . ?
C11 C12 C13 Ru1 52.7(4) . . . . ?
C16 C12 C13 Ru1 -123.5(4) . . . . ?
O1 Ru1 C13 C8 68.7(9) . . . . ?
N1 Ru1 C13 C8 -67.0(3) . . . . ?
C10 Ru1 C13 C8 66.4(3) . . . . ?
C9 Ru1 C13 C8 29.5(3) . . . . ?
C11 Ru1 C13 C8 103.4(3) . . . . ?
C12 Ru1 C13 C8 132.2(4) . . . . ?
Cl1 Ru1 C13 C8 -156.3(2) . . . . ?
O1 Ru1 C13 C12 -63.5(9) . . . . ?
N1 Ru1 C13 C12 160.8(3) . . . . ?
C10 Ru1 C13 C12 -65.8(3) . . . . ?
C9 Ru1 C13 C12 -102.7(3) . . . . ?
C11 Ru1 C13 C12 -28.8(3) . . . . ?
C8 Ru1 C13 C12 -132.2(4) . . . . ?
Cl1 Ru1 C13 C12 71.5(3) . . . . ?
